data_1506589
loop_
_publ_author_name
'Cai, Xiang-Hai'
'Luo, Xiao-Dong'
'Zhou, Jun'
'Hao, Xiao-Jiang'

_publ_section_title
;
 Compound representatives of a new type of triterpenoid from Aglaia
 odorata.
;
_journal_issue 14
_journal_name_full 'Organic letters'
_journal_page_first 2877
_journal_page_last 2879
_journal_paper_doi 10.1021/ol050805h
_journal_volume 7
_journal_year 2005
_chemical_formula_sum 'C31 H54 O3'
_chemical_formula_weight 474.74
_chemical_name_systematic
; 
 ? 
;
_space_group_IT_number 18
_symmetry_cell_setting orthorhombic
_symmetry_space_group_name_Hall 'P 2 2ab'
_symmetry_space_group_name_H-M 'P 21 21 2'
_atom_sites_solution_hydrogens geom
_atom_sites_solution_primary direct
_atom_sites_solution_secondary difmap
_audit_creation_method SHELXL-97
_cell_angle_alpha 90.00
_cell_angle_beta 90.00
_cell_angle_gamma 90.00
_cell_formula_units_Z 4
_cell_length_a 13.118(3)
_cell_length_b 31.435(8)
_cell_length_c 7.245(1)
_cell_measurement_reflns_used 44
_cell_measurement_temperature 290(2)
_cell_measurement_theta_max 13.93
_cell_measurement_theta_min 3.46
_cell_volume 2987.6(11)
_computing_cell_refinement 'Siemens XSCANS'
_computing_data_collection 'Siemens XSCANS'
_computing_data_reduction 'Siemens SHELXTL'
_computing_molecular_graphics 'Siemens SHELXTL'
_computing_publication_material 'Siemens SHELXTL'
_computing_structure_refinement 'SHELXL-97 (Sheldrick, 1997)'
_computing_structure_solution 'SHELXS-97 (Sheldrick, 1990)'
_diffrn_ambient_temperature 290(2)
_diffrn_measured_fraction_theta_full 1.000
_diffrn_measured_fraction_theta_max 1.000
_diffrn_measurement_device_type 'Siemens P4'
_diffrn_measurement_method '\w scans'
_diffrn_radiation_monochromator graphite
_diffrn_radiation_source 'normal-focus sealed tube'
_diffrn_radiation_type MoK\a
_diffrn_radiation_wavelength 0.71073
_diffrn_reflns_av_R_equivalents 0.0116
_diffrn_reflns_av_sigmaI/netI 0.1231
_diffrn_reflns_limit_h_max 16
_diffrn_reflns_limit_h_min 0
_diffrn_reflns_limit_k_max 39
_diffrn_reflns_limit_k_min -1
_diffrn_reflns_limit_l_max 9
_diffrn_reflns_limit_l_min 0
_diffrn_reflns_number 3780
_diffrn_reflns_theta_full 26.49
_diffrn_reflns_theta_max 26.49
_diffrn_reflns_theta_min 1.30
_diffrn_standards_decay_% 4.16
_diffrn_standards_interval_count 97
_diffrn_standards_number 3
_exptl_absorpt_coefficient_mu 0.065
_exptl_absorpt_correction_type none
_exptl_crystal_density_diffrn 1.055
_exptl_crystal_density_method 'not measured'
_exptl_crystal_F_000 1056
_exptl_crystal_size_max 0.58
_exptl_crystal_size_mid 0.56
_exptl_crystal_size_min 0.24
_refine_diff_density_max 0.180
_refine_diff_density_min -0.174
_refine_diff_density_rms 0.043
_refine_ls_abs_structure_details 'Flack H D (1983), Acta Cryst. A39, 876-881'
_refine_ls_abs_structure_Flack -10(4)
_refine_ls_extinction_coef 0.0066(8)
_refine_ls_extinction_expression Fc^*^=kFc[1+0.001xFc^2^\l^3^/sin(2\q)]^-1/4^
_refine_ls_extinction_method SHELXL
_refine_ls_goodness_of_fit_ref 0.940
_refine_ls_hydrogen_treatment mixed
_refine_ls_matrix_type full
_refine_ls_number_parameters 320
_refine_ls_number_reflns 3615
_refine_ls_number_restraints 1
_refine_ls_restrained_S_all 0.940
_refine_ls_R_factor_all 0.1609
_refine_ls_R_factor_gt 0.0621
_refine_ls_shift/su_max 0.000
_refine_ls_shift/su_mean 0.000
_refine_ls_structure_factor_coef Fsqd
_refine_ls_weighting_details 'calc w=1/[\s^2^(Fo^2^)+(0.0510P)^2^+0.0000P] where P=(Fo^2^+2Fc^2^)/3'
_refine_ls_weighting_scheme calc
_refine_ls_wR_factor_gt 0.1272
_refine_ls_wR_factor_ref 0.1451
_reflns_number_gt 1361
_reflns_number_total 3615
_reflns_threshold_expression >2sigma(I)
_cod_data_source_file ol050805hsi20050413_115143.cif
_cod_data_source_block y1845
_cod_depositor_comments
;
The following automatic conversions were performed:

'_symmetry_cell_setting' value 'Orthorhombic' changed to
'orthorhombic' according to
/home/saulius/struct/CIF-dictionaries/cif_core.dic dictionary named
'cif_core.dic' version 2.4.1 from 2010-06-29.

Automatic conversion script
Id: cif_fix_values 1715 2011-07-08 13:25:40Z adriana 
;
_cod_original_cell_volume 2987.7(13)
_cod_original_sg_symbol_H-M P2(1)2(1)2
_cod_database_code 1506589

loop_
_symmetry_equiv_pos_as_xyz
'x, y, z'
'-x, -y, z'
'-x+1/2, y+1/2, -z'
'x+1/2, -y+1/2, -z'

loop_
_atom_site_label
_atom_site_type_symbol
_atom_site_fract_x
_atom_site_fract_y
_atom_site_fract_z
_atom_site_U_iso_or_equiv
_atom_site_adp_type
_atom_site_occupancy
_atom_site_symmetry_multiplicity
_atom_site_calc_flag
_atom_site_refinement_flags
O1 O 0.5990(3) 0.51271(9) 0.7062(6) 0.0822(14) Uani 1 1 d .
O2 O 0.5650(3) 0.96655(11) 0.4480(7) 0.0910(16) Uani 1 1 d .
C1 C 0.5697(4) 0.62489(14) 0.5253(8) 0.0563(16) Uani 1 1 d .
H1A H 0.5211 0.6361 0.4370 0.068 Uiso 1 1 calc R
H1B H 0.6374 0.6281 0.4732 0.068 Uiso 1 1 calc R
C2 C 0.5481(5) 0.57731(14) 0.5555(8) 0.0661(18) Uani 1 1 d .
H2A H 0.4783 0.5739 0.5975 0.079 Uiso 1 1 calc R
H2B H 0.5548 0.5625 0.4387 0.079 Uiso 1 1 calc R
C3 C 0.6168(5) 0.55794(16) 0.6902(9) 0.0651(17) Uani 1 1 d .
H3 H 0.6865 0.5617 0.6440 0.078 Uiso 1 1 calc R
C4 C 0.6108(5) 0.58045(16) 0.8820(8) 0.0597(17) Uani 1 1 d .
C5 C 0.6306(4) 0.62852(14) 0.8498(7) 0.0430(13) Uani 1 1 d .
H5 H 0.6993 0.6298 0.7969 0.052 Uiso 1 1 calc R
C6 C 0.6379(5) 0.65449(14) 1.0300(7) 0.0647(17) Uani 1 1 d .
H6A H 0.5703 0.6591 1.0801 0.078 Uiso 1 1 calc R
H6B H 0.6776 0.6389 1.1205 0.078 Uiso 1 1 calc R
C7 C 0.6888(4) 0.69736(15) 0.9904(7) 0.0612(16) Uani 1 1 d .
H7A H 0.7582 0.6922 0.9497 0.073 Uiso 1 1 calc R
H7B H 0.6923 0.7134 1.1045 0.073 Uiso 1 1 calc R
C8 C 0.6345(4) 0.72449(14) 0.8447(7) 0.0434(13) Uani 1 1 d .
C9 C 0.6130(4) 0.69621(13) 0.6705(7) 0.0404(13) Uani 1 1 d .
H9 H 0.6809 0.6896 0.6216 0.048 Uiso 1 1 calc R
C10 C 0.5628(4) 0.65118(14) 0.7075(7) 0.0448(14) Uani 1 1 d .
C11 C 0.5616(4) 0.72172(13) 0.5167(7) 0.0571(16) Uani 1 1 d .
H11A H 0.5541 0.7038 0.4085 0.068 Uiso 1 1 calc R
H11B H 0.4940 0.7302 0.5567 0.068 Uiso 1 1 calc R
C12 C 0.6224(4) 0.76127(14) 0.4652(7) 0.0584(16) Uani 1 1 d .
H12A H 0.6860 0.7529 0.4073 0.070 Uiso 1 1 calc R
H12B H 0.5840 0.7781 0.3770 0.070 Uiso 1 1 calc R
C13 C 0.6447(4) 0.78770(13) 0.6331(7) 0.0425(14) Uani 1 1 d .
H13 H 0.5785 0.7953 0.6864 0.051 Uiso 1 1 calc R
C14 C 0.7012(4) 0.76247(14) 0.7807(7) 0.0448(14) Uani 1 1 d .
C15 C 0.7220(4) 0.79808(16) 0.9223(8) 0.0626(17) Uani 1 1 d .
H15A H 0.7791 0.7906 1.0011 0.075 Uiso 1 1 calc R
H15B H 0.6625 0.8029 0.9990 0.075 Uiso 1 1 calc R
C16 C 0.7470(5) 0.83809(15) 0.8071(8) 0.0700(19) Uani 1 1 d .
H16A H 0.7151 0.8631 0.8605 0.084 Uiso 1 1 calc R
H16B H 0.8200 0.8427 0.8016 0.084 Uiso 1 1 calc R
C17 C 0.7038(4) 0.82920(14) 0.6128(8) 0.0522(15) Uani 1 1 d .
H17 H 0.7619 0.8235 0.5315 0.063 Uiso 1 1 calc R
C18 C 0.5333(4) 0.74029(15) 0.9351(8) 0.0642(18) Uani 1 1 d .
H18A H 0.5483 0.7623 1.0228 0.077 Uiso 1 1 calc R
H18B H 0.5006 0.7170 0.9969 0.077 Uiso 1 1 calc R
H18C H 0.4889 0.7513 0.8412 0.077 Uiso 1 1 calc R
C19 C 0.4495(3) 0.65435(16) 0.7632(8) 0.0697(18) Uani 1 1 d .
H19A H 0.4445 0.6607 0.8925 0.084 Uiso 1 1 calc R
H19B H 0.4161 0.6278 0.7381 0.084 Uiso 1 1 calc R
H19C H 0.4173 0.6766 0.6935 0.084 Uiso 1 1 calc R
C20 C 0.6404(4) 0.86402(15) 0.5215(9) 0.0529(15) Uani 1 1 d .
C21 C 0.5580(5) 0.88434(17) 0.6387(9) 0.081(2) Uani 1 1 d .
H21A H 0.5878 0.9071 0.7113 0.097 Uiso 1 1 calc R
H21B H 0.5311 0.8633 0.7236 0.097 Uiso 1 1 calc R
C22 C 0.6543(5) 0.87485(18) 0.3509(9) 0.0732(19) Uani 1 1 d .
H22 H 0.7089 0.8626 0.2885 0.088 Uiso 1 1 calc R
C23 C 0.5882(6) 0.9059(2) 0.2458(10) 0.114(3) Uani 1 1 d .
H23A H 0.5493 0.8905 0.1537 0.137 Uiso 1 1 calc R
H23B H 0.6316 0.9260 0.1817 0.137 Uiso 1 1 calc R
C24 C 0.5147(5) 0.9303(2) 0.3708(11) 0.090(2) Uani 1 1 d .
H24 H 0.4579 0.9405 0.2949 0.108 Uiso 1 1 calc R
C25 C 0.4711(5) 0.9022(2) 0.5233(12) 0.089(2) Uani 1 1 d .
C26 C 0.4129(5) 0.8645(2) 0.4371(16) 0.194(6) Uani 1 1 d .
H26A H 0.3593 0.8751 0.3595 0.233 Uiso 1 1 calc R
H26B H 0.3841 0.8473 0.5334 0.233 Uiso 1 1 calc R
H26C H 0.4590 0.8476 0.3648 0.233 Uiso 1 1 calc R
C27 C 0.4018(5) 0.9277(2) 0.6488(15) 0.165(4) Uani 1 1 d .
H27A H 0.4405 0.9496 0.7087 0.198 Uiso 1 1 calc R
H27B H 0.3726 0.9092 0.7401 0.198 Uiso 1 1 calc R
H27C H 0.3483 0.9403 0.5770 0.198 Uiso 1 1 calc R
C28 C 0.6985(5) 0.56157(16) 0.9988(10) 0.094(2) Uani 1 1 d .
H28A H 0.6908 0.5702 1.1250 0.113 Uiso 1 1 calc R
H28B H 0.7627 0.5717 0.9523 0.113 Uiso 1 1 calc R
H28C H 0.6966 0.5311 0.9915 0.113 Uiso 1 1 calc R
C29 C 0.5104(4) 0.56998(16) 0.9814(8) 0.0805(19) Uani 1 1 d .
H29A H 0.5013 0.5891 1.0835 0.097 Uiso 1 1 calc R
H29B H 0.5126 0.5412 1.0260 0.097 Uiso 1 1 calc R
H29C H 0.4546 0.5731 0.8968 0.097 Uiso 1 1 calc R
C30 C 0.8076(3) 0.74850(14) 0.7095(9) 0.0654(18) Uani 1 1 d .
H30A H 0.8479 0.7732 0.6827 0.078 Uiso 1 1 calc R
H30B H 0.7996 0.7318 0.5994 0.078 Uiso 1 1 calc R
H30C H 0.8410 0.7318 0.8024 0.078 Uiso 1 1 calc R
O3 O 0.7383(5) 0.47177(19) 0.4961(11) 0.140(2) Uani 1 1 d D
C31 C 0.7051(6) 0.4613(2) 0.3211(12) 0.121(3) Uani 1 1 d .
H31A H 0.6379 0.4725 0.3021 0.145 Uiso 1 1 calc R
H31B H 0.7035 0.4309 0.3083 0.145 Uiso 1 1 calc R
H31C H 0.7508 0.4731 0.2312 0.145 Uiso 1 1 calc R
H3O H 0.699(3) 0.4820(12) 0.574(5) 0.026(15) Uiso 1 1 d D

loop_
_atom_site_aniso_label
_atom_site_aniso_U_11
_atom_site_aniso_U_22
_atom_site_aniso_U_33
_atom_site_aniso_U_23
_atom_site_aniso_U_13
_atom_site_aniso_U_12
O1 0.108(3) 0.037(2) 0.102(3) -0.002(2) 0.004(3) -0.015(2)
O2 0.095(3) 0.043(2) 0.135(4) -0.014(3) -0.018(3) -0.004(2)
C1 0.069(4) 0.046(3) 0.054(4) -0.002(3) -0.013(3) -0.009(3)
C2 0.115(5) 0.042(3) 0.041(4) -0.011(3) 0.008(4) -0.025(3)
C3 0.068(4) 0.055(4) 0.073(5) 0.007(4) 0.008(4) -0.008(3)
C4 0.075(4) 0.049(3) 0.055(4) 0.007(3) -0.007(4) -0.021(3)
C5 0.044(3) 0.043(3) 0.042(3) -0.003(3) 0.000(3) -0.004(3)
C6 0.088(4) 0.055(3) 0.051(4) 0.000(3) -0.022(4) -0.010(3)
C7 0.081(4) 0.053(3) 0.050(4) -0.012(3) 0.003(4) -0.007(3)
C8 0.044(3) 0.043(3) 0.043(3) -0.017(3) -0.001(3) 0.001(3)
C9 0.027(3) 0.043(3) 0.051(4) -0.008(3) 0.005(3) -0.003(2)
C10 0.040(3) 0.040(3) 0.055(4) -0.003(3) 0.013(3) -0.011(3)
C11 0.076(4) 0.043(3) 0.053(4) 0.003(3) -0.006(4) -0.004(3)
C12 0.089(4) 0.036(3) 0.050(4) -0.004(3) -0.008(4) 0.000(3)
C13 0.042(3) 0.033(3) 0.053(4) -0.004(3) 0.002(3) 0.004(3)
C14 0.051(3) 0.042(3) 0.042(3) -0.009(3) 0.009(3) -0.008(3)
C15 0.069(4) 0.061(3) 0.057(4) -0.001(3) -0.022(3) -0.014(3)
C16 0.075(4) 0.049(3) 0.086(5) -0.011(4) -0.018(4) -0.006(3)
C17 0.049(3) 0.040(3) 0.067(4) 0.000(3) -0.002(3) -0.006(3)
C18 0.072(4) 0.047(3) 0.073(4) -0.029(3) 0.035(4) -0.017(3)
C19 0.047(3) 0.067(4) 0.095(5) -0.007(4) 0.006(4) -0.010(3)
C20 0.051(4) 0.038(3) 0.070(4) -0.003(3) -0.002(4) -0.002(3)
C21 0.087(5) 0.050(3) 0.106(6) -0.011(4) 0.035(5) 0.005(4)
C22 0.096(5) 0.055(4) 0.068(5) 0.006(4) 0.010(4) 0.014(4)
C23 0.139(7) 0.099(5) 0.105(6) 0.002(5) -0.044(6) 0.048(6)
C24 0.076(5) 0.091(5) 0.104(6) -0.008(5) -0.023(5) 0.029(4)
C25 0.051(4) 0.067(4) 0.150(7) 0.003(5) -0.016(5) 0.019(4)
C26 0.108(6) 0.082(5) 0.391(18) -0.018(9) -0.108(9) -0.020(5)
C27 0.103(6) 0.114(6) 0.276(12) 0.018(8) 0.075(8) 0.044(5)
C28 0.116(5) 0.059(4) 0.107(6) 0.021(4) -0.039(5) -0.016(4)
C29 0.105(5) 0.064(4) 0.072(4) 0.009(4) 0.021(5) -0.037(4)
C30 0.048(3) 0.053(3) 0.095(5) 0.005(4) 0.017(4) -0.005(3)
O3 0.122(5) 0.132(5) 0.166(7) -0.057(5) 0.017(5) 0.017(4)
C31 0.114(7) 0.112(6) 0.138(8) 0.015(6) 0.006(7) 0.034(6)

loop_
_atom_type_symbol
_atom_type_description
_atom_type_scat_dispersion_real
_atom_type_scat_dispersion_imag
_atom_type_scat_source
C C 0.0033 0.0016 'International Tables Vol C Tables 4.2.6.8 and 6.1.1.4'
H H 0.0000 0.0000 'International Tables Vol C Tables 4.2.6.8 and 6.1.1.4'
O O 0.0106 0.0060 'International Tables Vol C Tables 4.2.6.8 and 6.1.1.4'

loop_
_geom_angle_atom_site_label_1
_geom_angle_atom_site_label_2
_geom_angle_atom_site_label_3
_geom_angle
_geom_angle_site_symmetry_1
_geom_angle_site_symmetry_3
C3 O1 O1 116.4(4) . 2_665
C24 O2 O3 124.4(4) . 3_656
C24 O2 O2 109.1(4) . 2_675
O3 O2 O2 124.9(2) 3_656 2_675
C2 C1 C10 112.6(4) . .
C2 C1 H1A 109.1 . .
C10 C1 H1A 109.1 . .
C2 C1 H1B 109.1 . .
C10 C1 H1B 109.1 . .
H1A C1 H1B 107.8 . .
C3 C2 C1 112.7(5) . .
C3 C2 H2A 109.0 . .
C1 C2 H2A 109.0 . .
C3 C2 H2B 109.0 . .
C1 C2 H2B 109.0 . .
H2A C2 H2B 107.8 . .
O1 C3 C2 111.3(5) . .
O1 C3 C4 111.5(5) . .
C2 C3 C4 112.0(5) . .
O1 C3 H3 107.3 . .
C2 C3 H3 107.3 . .
C4 C3 H3 107.3 . .
C29 C4 C28 107.4(5) . .
C29 C4 C5 115.0(5) . .
C28 C4 C5 109.4(4) . .
C29 C4 C3 111.3(5) . .
C28 C4 C3 106.0(5) . .
C5 C4 C3 107.4(4) . .
C10 C5 C6 111.0(4) . .
C10 C5 C4 117.1(4) . .
C6 C5 C4 113.5(4) . .
C10 C5 H5 104.6 . .
C6 C5 H5 104.6 . .
C4 C5 H5 104.6 . .
C7 C6 C5 109.5(4) . .
C7 C6 H6A 109.8 . .
C5 C6 H6A 109.8 . .
C7 C6 H6B 109.8 . .
C5 C6 H6B 109.8 . .
H6A C6 H6B 108.2 . .
C6 C7 C8 114.6(5) . .
C6 C7 H7A 108.6 . .
C8 C7 H7A 108.6 . .
C6 C7 H7B 108.6 . .
C8 C7 H7B 108.6 . .
H7A C7 H7B 107.6 . .
C7 C8 C14 111.8(4) . .
C7 C8 C18 106.5(4) . .
C14 C8 C18 111.1(4) . .
C7 C8 C9 108.8(4) . .
C14 C8 C9 107.3(4) . .
C18 C8 C9 111.4(4) . .
C11 C9 C8 111.6(4) . .
C11 C9 C10 114.1(4) . .
C8 C9 C10 116.4(4) . .
C11 C9 H9 104.4 . .
C8 C9 H9 104.4 . .
C10 C9 H9 104.4 . .
C5 C10 C19 114.3(4) . .
C5 C10 C1 106.8(4) . .
C19 C10 C1 108.2(4) . .
C5 C10 C9 106.7(4) . .
C19 C10 C9 112.8(4) . .
C1 C10 C9 107.8(4) . .
C12 C11 C9 112.0(4) . .
C12 C11 H11A 109.2 . .
C9 C11 H11A 109.2 . .
C12 C11 H11B 109.2 . .
C9 C11 H11B 109.2 . .
H11A C11 H11B 107.9 . .
C13 C12 C11 110.8(4) . .
C13 C12 H12A 109.5 . .
C11 C12 H12A 109.5 . .
C13 C12 H12B 109.5 . .
C11 C12 H12B 109.5 . .
H12A C12 H12B 108.1 . .
C12 C13 C14 112.0(4) . .
C12 C13 C17 119.6(4) . .
C14 C13 C17 105.4(4) . .
C12 C13 H13 106.3 . .
C14 C13 H13 106.3 . .
C17 C13 H13 106.3 . .
C13 C14 C15 100.1(4) . .
C13 C14 C30 110.6(4) . .
C15 C14 C30 105.5(4) . .
C13 C14 C8 109.6(4) . .
C15 C14 C8 117.4(4) . .
C30 C14 C8 112.9(4) . .
C14 C15 C16 105.6(4) . .
C14 C15 H15A 110.6 . .
C16 C15 H15A 110.6 . .
C14 C15 H15B 110.6 . .
C16 C15 H15B 110.6 . .
H15A C15 H15B 108.8 . .
C17 C16 C15 105.5(4) . .
C17 C16 H16A 110.6 . .
C15 C16 H16A 110.6 . .
C17 C16 H16B 110.6 . .
C15 C16 H16B 110.6 . .
H16A C16 H16B 108.8 . .
C13 C17 C20 112.3(4) . .
C13 C17 C16 104.7(4) . .
C20 C17 C16 117.7(4) . .
C13 C17 H17 107.2 . .
C20 C17 H17 107.2 . .
C16 C17 H17 107.2 . .
C8 C18 H18A 109.5 . .
C8 C18 H18B 109.5 . .
H18A C18 H18B 109.5 . .
C8 C18 H18C 109.5 . .
H18A C18 H18C 109.5 . .
H18B C18 H18C 109.5 . .
C10 C19 H19A 109.5 . .
C10 C19 H19B 109.5 . .
H19A C19 H19B 109.5 . .
C10 C19 H19C 109.5 . .
H19A C19 H19C 109.5 . .
H19B C19 H19C 109.5 . .
C22 C20 C21 121.6(6) . .
C22 C20 C17 121.7(6) . .
C21 C20 C17 116.6(5) . .
C20 C21 C25 112.5(6) . .
C20 C21 H21A 109.1 . .
C25 C21 H21A 109.1 . .
C20 C21 H21B 109.1 . .
C25 C21 H21B 109.1 . .
H21A C21 H21B 107.8 . .
C20 C22 C23 124.7(6) . .
C20 C22 H22 117.6 . .
C23 C22 H22 117.6 . .
C22 C23 C24 112.8(6) . .
C22 C23 H23A 109.0 . .
C24 C23 H23A 109.0 . .
C22 C23 H23B 109.0 . .
C24 C23 H23B 109.0 . .
H23A C23 H23B 107.8 . .
O2 C24 C25 110.6(6) . .
O2 C24 C23 109.9(6) . .
C25 C24 C23 112.0(6) . .
O2 C24 H24 108.1 . .
C25 C24 H24 108.1 . .
C23 C24 H24 108.1 . .
C27 C25 C21 108.4(7) . .
C27 C25 C24 110.7(6) . .
C21 C25 C24 109.3(5) . .
C27 C25 C26 110.6(6) . .
C21 C25 C26 108.0(5) . .
C24 C25 C26 109.7(7) . .
C25 C26 H26A 109.5 . .
C25 C26 H26B 109.5 . .
H26A C26 H26B 109.5 . .
C25 C26 H26C 109.5 . .
H26A C26 H26C 109.5 . .
H26B C26 H26C 109.5 . .
C25 C27 H27A 109.5 . .
C25 C27 H27B 109.5 . .
H27A C27 H27B 109.5 . .
C25 C27 H27C 109.5 . .
H27A C27 H27C 109.5 . .
H27B C27 H27C 109.5 . .
C4 C28 H28A 109.5 . .
C4 C28 H28B 109.5 . .
H28A C28 H28B 109.5 . .
C4 C28 H28C 109.5 . .
H28A C28 H28C 109.5 . .
H28B C28 H28C 109.5 . .
C4 C29 H29A 109.5 . .
C4 C29 H29B 109.5 . .
H29A C29 H29B 109.5 . .
C4 C29 H29C 109.5 . .
H29A C29 H29C 109.5 . .
H29B C29 H29C 109.5 . .
C14 C30 H30A 109.5 . .
C14 C30 H30B 109.5 . .
H30A C30 H30B 109.5 . .
C14 C30 H30C 109.5 . .
H30A C30 H30C 109.5 . .
H30B C30 H30C 109.5 . .
C31 O3 H3O 122(3) . .
O3 C31 H31A 109.5 . .
O3 C31 H31B 109.5 . .
H31A C31 H31B 109.5 . .
O3 C31 H31C 109.5 . .
H31A C31 H31C 109.5 . .
H31B C31 H31C 109.5 . .

loop_
_geom_bond_atom_site_label_1
_geom_bond_atom_site_label_2
_geom_bond_distance
_geom_bond_site_symmetry_2
O1 C3 1.446(5) .
O1 O1 2.716(8) 2_665
O2 C24 1.431(7) .
O2 O3 2.617(8) 3_656
O2 O2 2.708(7) 2_675
C1 C2 1.538(6) .
C1 C10 1.560(7) .
C1 H1A 0.9700 .
C1 H1B 0.9700 .
C2 C3 1.462(7) .
C2 H2A 0.9700 .
C2 H2B 0.9700 .
C3 C4 1.561(8) .
C3 H3 0.9800 .
C4 C29 1.537(7) .
C4 C28 1.546(8) .
C4 C5 1.551(6) .
C5 C10 1.537(6) .
C5 C6 1.543(6) .
C5 H5 0.9800 .
C6 C7 1.531(6) .
C6 H6A 0.9700 .
C6 H6B 0.9700 .
C7 C8 1.532(6) .
C7 H7A 0.9700 .
C7 H7B 0.9700 .
C8 C14 1.551(6) .
C8 C18 1.561(6) .
C8 C9 1.569(6) .
C9 C11 1.530(6) .
C9 C10 1.584(6) .
C9 H9 0.9800 .
C10 C19 1.543(6) .
C11 C12 1.524(6) .
C11 H11A 0.9700 .
C11 H11B 0.9700 .
C12 C13 1.502(6) .
C12 H12A 0.9700 .
C12 H12B 0.9700 .
C13 C14 1.523(6) .
C13 C17 1.524(6) .
C13 H13 0.9800 .
C14 C15 1.543(6) .
C14 C30 1.551(6) .
C15 C16 1.544(7) .
C15 H15A 0.9700 .
C15 H15B 0.9700 .
C16 C17 1.543(7) .
C16 H16A 0.9700 .
C16 H16B 0.9700 .
C17 C20 1.525(7) .
C17 H17 0.9800 .
C18 H18A 0.9600 .
C18 H18B 0.9600 .
C18 H18C 0.9600 .
C19 H19A 0.9600 .
C19 H19B 0.9600 .
C19 H19C 0.9600 .
C20 C22 1.295(8) .
C20 C21 1.516(7) .
C21 C25 1.522(8) .
C21 H21A 0.9700 .
C21 H21B 0.9700 .
C22 C23 1.511(8) .
C22 H22 0.9300 .
C23 C24 1.530(8) .
C23 H23A 0.9700 .
C23 H23B 0.9700 .
C24 C25 1.526(9) .
C24 H24 0.9800 .
C25 C27 1.514(9) .
C25 C26 1.543(8) .
C26 H26A 0.9600 .
C26 H26B 0.9600 .
C26 H26C 0.9600 .
C27 H27A 0.9600 .
C27 H27B 0.9600 .
C27 H27C 0.9600 .
C28 H28A 0.9600 .
C28 H28B 0.9600 .
C28 H28C 0.9600 .
C29 H29A 0.9600 .
C29 H29B 0.9600 .
C29 H29C 0.9600 .
C30 H30A 0.9600 .
C30 H30B 0.9600 .
C30 H30C 0.9600 .
O3 C31 1.381(9) .
O3 H3O 0.830(10) .
C31 H31A 0.9600 .
C31 H31B 0.9600 .
C31 H31C 0.9600 .

loop_
_geom_hbond_atom_site_label_D
_geom_hbond_atom_site_label_H
_geom_hbond_atom_site_label_A
_geom_hbond_distance_DH
_geom_hbond_distance_HA
_geom_hbond_distance_DA
_geom_hbond_angle_DHA
O3 H3O O1 0.830(10) 1.889(15) 2.704(7) 167(4)

loop_
_geom_torsion_atom_site_label_1
_geom_torsion_atom_site_label_2
_geom_torsion_atom_site_label_3
_geom_torsion_atom_site_label_4
_geom_torsion
_geom_torsion_site_symmetry_1
C10 C1 C2 C3 -57.6(6) .
O1 O1 C3 C2 -41.2(6) 2_665
O1 O1 C3 C4 84.7(5) 2_665
C1 C2 C3 O1 -176.1(5) .
C1 C2 C3 C4 58.3(7) .
O1 C3 C4 C29 -53.1(7) .
C2 C3 C4 C29 72.3(6) .
O1 C3 C4 C28 63.3(6) .
C2 C3 C4 C28 -171.2(5) .
O1 C3 C4 C5 -179.8(4) .
C2 C3 C4 C5 -54.4(6) .
C29 C4 C5 C10 -70.1(6) .
C28 C4 C5 C10 169.0(5) .
C3 C4 C5 C10 54.4(6) .
C29 C4 C5 C6 61.4(6) .
C28 C4 C5 C6 -59.5(6) .
C3 C4 C5 C6 -174.1(5) .
C10 C5 C6 C7 -62.8(6) .
C4 C5 C6 C7 162.7(5) .
C5 C6 C7 C8 57.8(6) .
C6 C7 C8 C14 -167.7(4) .
C6 C7 C8 C18 70.8(5) .
C6 C7 C8 C9 -49.4(6) .
C7 C8 C9 C11 -178.3(4) .
C14 C8 C9 C11 -57.2(5) .
C18 C8 C9 C11 64.6(5) .
C7 C8 C9 C10 48.4(5) .
C14 C8 C9 C10 169.5(4) .
C18 C8 C9 C10 -68.7(5) .
C6 C5 C10 C19 -66.2(5) .
C4 C5 C10 C19 66.4(6) .
C6 C5 C10 C1 174.2(4) .
C4 C5 C10 C1 -53.2(5) .
C6 C5 C10 C9 59.2(5) .
C4 C5 C10 C9 -168.2(4) .
C2 C1 C10 C5 51.5(6) .
C2 C1 C10 C19 -72.0(6) .
C2 C1 C10 C9 165.8(4) .
C11 C9 C10 C5 174.1(4) .
C8 C9 C10 C5 -53.7(5) .
C11 C9 C10 C19 -59.6(6) .
C8 C9 C10 C19 72.6(6) .
C11 C9 C10 C1 59.8(5) .
C8 C9 C10 C1 -168.0(4) .
C8 C9 C11 C12 54.8(5) .
C10 C9 C11 C12 -170.7(4) .
C9 C11 C12 C13 -53.2(6) .
C11 C12 C13 C14 56.7(6) .
C11 C12 C13 C17 -179.2(4) .
C12 C13 C14 C15 174.7(4) .
C17 C13 C14 C15 43.1(5) .
C12 C13 C14 C30 63.8(5) .
C17 C13 C14 C30 -67.8(5) .
C12 C13 C14 C8 -61.3(5) .
C17 C13 C14 C8 167.1(4) .
C7 C8 C14 C13 178.7(4) .
C18 C8 C14 C13 -62.5(5) .
C9 C8 C14 C13 59.5(5) .
C7 C8 C14 C15 -68.1(5) .
C18 C8 C14 C15 50.7(6) .
C9 C8 C14 C15 172.7(4) .
C7 C8 C14 C30 54.9(6) .
C18 C8 C14 C30 173.7(4) .
C9 C8 C14 C30 -64.3(5) .
C13 C14 C15 C16 -38.0(5) .
C30 C14 C15 C16 76.8(5) .
C8 C14 C15 C16 -156.4(4) .
C14 C15 C16 C17 19.4(6) .
C12 C13 C17 C20 72.1(6) .
C14 C13 C17 C20 -160.7(4) .
C12 C13 C17 C16 -159.1(5) .
C14 C13 C17 C16 -31.9(5) .
C15 C16 C17 C13 7.2(6) .
C15 C16 C17 C20 132.7(5) .
C13 C17 C20 C22 -103.9(6) .
C16 C17 C20 C22 134.4(6) .
C13 C17 C20 C21 74.1(6) .
C16 C17 C20 C21 -47.5(6) .
C22 C20 C21 C25 24.4(8) .
C17 C20 C21 C25 -153.6(5) .
C21 C20 C22 C23 -4.2(10) .
C17 C20 C22 C23 173.8(5) .
C20 C22 C23 C24 11.3(9) .
O3 O2 C24 C25 97.1(6) 3_656
O2 O2 C24 C25 -96.3(5) 2_675
O3 O2 C24 C23 -27.1(7) 3_656
O2 O2 C24 C23 139.5(4) 2_675
C22 C23 C24 O2 84.8(7) .
C22 C23 C24 C25 -38.5(8) .
C20 C21 C25 C27 -171.2(5) .
C20 C21 C25 C24 -50.4(7) .
C20 C21 C25 C26 68.9(8) .
O2 C24 C25 C27 54.9(8) .
C23 C24 C25 C27 177.9(6) .
O2 C24 C25 C21 -64.4(7) .
C23 C24 C25 C21 58.6(7) .
O2 C24 C25 C26 177.4(5) .
C23 C24 C25 C26 -59.7(7) .
